data_7064399
loop_
_publ_author_name
'Almin, Arzu'
'Basumatary, Devi'
'Konwar, Dipika'
'Dutta, Prajjalita'
'Borah, Jagat C.'
'Bora, Utpal'

_publ_section_title
;
 Regioselective N2-arylation of tetrazoles under CuO nanocatalysis: a
 route to potent anti-MRSA agents
;
_journal_issue 14
_journal_name_full 'New Journal of Chemistry'
_journal_page_first 6040
_journal_page_last 6047
_journal_paper_doi 10.1039/D5NJ04286K
_journal_volume 50
_journal_year 2026
_chemical_formula_sum 'C13 H10 N4'
_chemical_formula_weight 222.25
_space_group_crystal_system monoclinic
_space_group_IT_number 4
_space_group_name_Hall 'P 2yb'
_space_group_name_H-M_alt 'P 1 21 1'
_atom_sites_solution_hydrogens geom
_audit_creation_method SHELXL-2014/7
_audit_update_record
;
2026-03-04 deposited with the CCDC.	2026-03-05 downloaded from the CCDC.
;
_cell_angle_alpha 90
_cell_angle_beta 90.01(4)
_cell_angle_gamma 90
_cell_formula_units_Z 4
_cell_length_a 5.08(2)
_cell_length_b 16.32(7)
_cell_length_c 13.82(6)
_cell_measurement_reflns_used 926
_cell_measurement_temperature 100(2)
_cell_measurement_theta_max 12.67
_cell_measurement_theta_min 2.91
_cell_volume 1146(8)
_computing_cell_refinement 'Bruker SAINT'
_computing_data_collection 'Bruker APEX2'
_computing_data_reduction 'Bruker SAINT'
_computing_molecular_graphics 'Bruker SHELXTL'
_computing_publication_material 'Bruker SHELXTL'
_computing_structure_refinement 'SHELXL-2014/7 (Sheldrick, 2014)'
_computing_structure_solution 'SHELXS-97 (Sheldrick 2008)'
_diffrn_ambient_temperature 100(2)
_diffrn_measured_fraction_theta_full 0.998
_diffrn_measured_fraction_theta_max 0.998
_diffrn_measurement_device_type 'Bruker APEX-II CCD'
_diffrn_measurement_method '\f and \w scans'
_diffrn_radiation_type MoK\a
_diffrn_radiation_wavelength 0.71073
_diffrn_reflns_av_R_equivalents 0.2199
_diffrn_reflns_av_unetI/netI 0.1359
_diffrn_reflns_Laue_measured_fraction_full 0.998
_diffrn_reflns_Laue_measured_fraction_max 0.998
_diffrn_reflns_limit_h_max 6
_diffrn_reflns_limit_h_min -6
_diffrn_reflns_limit_k_max 20
_diffrn_reflns_limit_k_min -20
_diffrn_reflns_limit_l_max 17
_diffrn_reflns_limit_l_min -17
_diffrn_reflns_number 39529
_diffrn_reflns_point_group_measured_fraction_full 0.999
_diffrn_reflns_point_group_measured_fraction_max 0.999
_diffrn_reflns_theta_full 25.242
_diffrn_reflns_theta_max 25.993
_diffrn_reflns_theta_min 1.473
_exptl_absorpt_coefficient_mu 0.082
_exptl_absorpt_correction_T_max 0.988
_exptl_absorpt_correction_T_min 0.980
_exptl_absorpt_correction_type multi-scan
_exptl_absorpt_process_details SADABS
_exptl_crystal_colour colourless
_exptl_crystal_density_diffrn 1.288
_exptl_crystal_description block
_exptl_crystal_F_000 464
_exptl_crystal_size_max 0.270
_exptl_crystal_size_mid 0.190
_exptl_crystal_size_min 0.130
_refine_diff_density_max 0.160
_refine_diff_density_min -0.276
_refine_diff_density_rms 0.053
_refine_ls_abs_structure_details
;
 Refined as an inversion twin.
;
_refine_ls_abs_structure_Flack -5(6)
_refine_ls_extinction_method none
_refine_ls_goodness_of_fit_ref 1.043
_refine_ls_hydrogen_treatment constr
_refine_ls_matrix_type full
_refine_ls_number_parameters 308
_refine_ls_number_reflns 4455
_refine_ls_number_restraints 1
_refine_ls_restrained_S_all 1.043
_refine_ls_R_factor_all 0.1715
_refine_ls_R_factor_gt 0.0688
_refine_ls_shift/su_max 0.000
_refine_ls_shift/su_mean 0.000
_refine_ls_structure_factor_coef Fsqd
_refine_ls_weighting_details 'w=1/[\s^2^(Fo^2^)] where P=(Fo^2^+2Fc^2^)/3'
_refine_ls_weighting_scheme calc
_refine_ls_wR_factor_gt 0.1277
_refine_ls_wR_factor_ref 0.1576
_reflns_Friedel_coverage 0.929
_reflns_Friedel_fraction_full 0.999
_reflns_Friedel_fraction_max 1.000
_reflns_number_gt 2055
_reflns_number_total 4455
_reflns_threshold_expression 'I > 2\s(I)'
_cod_data_source_file d5nj04286k2.cif
_cod_data_source_block BS_AA207
_cod_original_sg_symbol_H-M 'P 21'
_cod_database_code 7064399
_shelx_shelxl_version_number 2014/7
_shelx_space_group_comment
;
The symmetry employed for this shelxl refinement is uniquely defined
by the following loop, which should always be used as a source of
symmetry information in preference to the above space-group names.
They are only intended as comments.
;
_shelx_estimated_absorpt_t_min 0.978
_shelx_estimated_absorpt_t_max 0.989
_exptl_absorpt_special_details SADABS

loop_
_space_group_symop_operation_xyz
'x, y, z'
'-x, y+1/2, -z'

loop_
_atom_site_label
_atom_site_type_symbol
_atom_site_fract_x
_atom_site_fract_y
_atom_site_fract_z
_atom_site_U_iso_or_equiv
_atom_site_adp_type
_atom_site_occupancy
_atom_site_site_symmetry_order
_atom_site_calc_flag
_atom_site_refinement_flags_posn
_atom_site_refinement_flags_adp
_atom_site_refinement_flags_occupancy
_atom_site_disorder_assembly
_atom_site_disorder_group
N3 N 0.8420(12) 0.3945(4) 0.0000(4) 0.0662(17) Uani 1 1 d . . . . .
N4 N 0.6876(11) 0.4145(3) 0.0769(4) 0.0588(15) Uani 1 1 d . . . . .
N1 N 0.6011(13) 0.2888(4) 0.0223(5) 0.0729(18) Uani 1 1 d . . . . .
N2 N 0.7901(13) 0.3185(4) -0.0341(5) 0.0732(18) Uani 1 1 d . . . . .
C1 C 0.5386(13) 0.3463(4) 0.0874(5) 0.0469(17) Uani 1 1 d . . . . .
C2 C 0.3441(14) 0.3364(4) 0.1604(5) 0.0567(19) Uani 1 1 d . . . . .
C8 C 1.0388(13) 0.4474(4) -0.0420(5) 0.0564(18) Uani 1 1 d . . . . .
C3 C 0.3009(14) 0.3950(5) 0.2311(5) 0.067(2) Uani 1 1 d . . . . .
H3 H 0.4046 0.4434 0.2320 0.080 Uiso 1 1 calc R U . . .
C9 C 1.1967(15) 0.4180(5) -0.1164(5) 0.068(2) Uani 1 1 d . . . . .
H9 H 1.1773 0.3633 -0.1386 0.082 Uiso 1 1 calc R U . . .
C7 C 0.1860(14) 0.2663(5) 0.1591(6) 0.066(2) Uani 1 1 d . . . . .
H7 H 0.2081 0.2262 0.1099 0.080 Uiso 1 1 calc R U . . .
C4 C 0.1080(16) 0.3835(5) 0.3003(6) 0.074(2) Uani 1 1 d . . . . .
H4 H 0.0818 0.4241 0.3486 0.089 Uiso 1 1 calc R U . . .
C10 C 1.3815(16) 0.4689(6) -0.1579(6) 0.078(2) Uani 1 1 d . . . . .
H10 H 1.4902 0.4490 -0.2087 0.093 Uiso 1 1 calc R U . . .
C6 C -0.0038(16) 0.2558(5) 0.2305(6) 0.076(2) Uani 1 1 d . . . . .
H6 H -0.1067 0.2072 0.2310 0.091 Uiso 1 1 calc R U . . .
C5 C -0.0460(16) 0.3146(5) 0.3006(6) 0.075(2) Uani 1 1 d . . . . .
H5 H -0.1791 0.3074 0.3481 0.090 Uiso 1 1 calc R U . . .
C13 C 1.0664(15) 0.5269(5) -0.0085(6) 0.070(2) Uani 1 1 d . . . . .
H13 H 0.9591 0.5471 0.0425 0.084 Uiso 1 1 calc R U . . .
C11 C 1.4094(16) 0.5481(5) -0.1263(6) 0.073(2) Uani 1 1 d . . . . .
H11 H 1.5350 0.5831 -0.1561 0.088 Uiso 1 1 calc R U . . .
C12 C 1.2578(16) 0.5770(5) -0.0522(6) 0.076(2) Uani 1 1 d . . . . .
H12 H 1.2819 0.6316 -0.0300 0.091 Uiso 1 1 calc R U . . .
N6 N 0.9600(13) 0.1519(3) 0.5876(5) 0.0681(18) Uani 1 1 d . . . . .
N7 N 0.8996(13) 0.2107(4) 0.5210(5) 0.0716(18) Uani 1 1 d . . . . .
N8 N 0.7078(13) 0.1808(4) 0.4663(5) 0.0723(18) Uani 1 1 d . . . . .
N5 N 0.8121(11) 0.0849(3) 0.5763(4) 0.0580(15) Uani 1 1 d . . . . .
C14 C 0.6593(13) 0.1044(4) 0.5011(5) 0.0490(17) Uani 1 1 d . . . . .
C21 C 1.1619(14) 0.1624(4) 0.6601(5) 0.0566(19) Uani 1 1 d . . . . .
C15 C 0.4640(14) 0.0514(4) 0.4583(5) 0.0588(19) Uani 1 1 d . . . . .
C17 C 0.1212(17) 0.0306(5) 0.3421(6) 0.076(2) Uani 1 1 d . . . . .
H17 H 0.0167 0.0502 0.2900 0.091 Uiso 1 1 calc R U . . .
C22 C 1.1977(14) 0.1043(4) 0.7319(5) 0.0648(19) Uani 1 1 d . . . . .
H22 H 1.0882 0.0571 0.7341 0.078 Uiso 1 1 calc R U . . .
C24 C 1.5472(15) 0.1852(5) 0.8012(6) 0.074(2) Uani 1 1 d . . . . .
H24 H 1.6777 0.1930 0.8495 0.089 Uiso 1 1 calc R U . . .
C26 C 1.3118(15) 0.2339(5) 0.6598(6) 0.068(2) Uani 1 1 d . . . . .
H26 H 1.2819 0.2753 0.6127 0.082 Uiso 1 1 calc R U . . .
C23 C 1.3928(15) 0.1150(5) 0.8001(5) 0.071(2) Uani 1 1 d . . . . .
H23 H 1.4221 0.0736 0.8472 0.085 Uiso 1 1 calc R U . . .
C20 C 0.4331(15) -0.0275(5) 0.4916(6) 0.068(2) Uani 1 1 d . . . . .
H20 H 0.5380 -0.0474 0.5434 0.082 Uiso 1 1 calc R U . . .
C16 C 0.3058(14) 0.0813(5) 0.3838(5) 0.067(2) Uani 1 1 d . . . . .
H16 H 0.3252 0.1362 0.3621 0.080 Uiso 1 1 calc R U . . .
C18 C 0.0866(17) -0.0480(5) 0.3748(6) 0.080(2) Uani 1 1 d . . . . .
H18 H -0.0459 -0.0820 0.3475 0.095 Uiso 1 1 calc R U . . .
C19 C 0.2475(17) -0.0774(5) 0.4484(6) 0.080(2) Uani 1 1 d . . . . .
H19 H 0.2295 -0.1325 0.4694 0.096 Uiso 1 1 calc R U . . .
C25 C 1.5063(16) 0.2437(5) 0.7299(7) 0.077(2) Uani 1 1 d . . . . .
H25 H 1.6133 0.2914 0.7288 0.093 Uiso 1 1 calc R U . . .

loop_
_atom_site_aniso_label
_atom_site_aniso_U_11
_atom_site_aniso_U_22
_atom_site_aniso_U_33
_atom_site_aniso_U_23
_atom_site_aniso_U_13
_atom_site_aniso_U_12
N3 0.078(4) 0.053(4) 0.067(4) -0.003(3) -0.010(4) 0.002(3)
N4 0.068(4) 0.055(4) 0.053(4) -0.008(3) -0.002(3) 0.009(3)
N1 0.081(5) 0.052(4) 0.086(5) -0.007(4) -0.003(4) -0.003(3)
N2 0.087(5) 0.048(4) 0.084(5) -0.020(4) -0.001(4) 0.004(4)
C1 0.055(4) 0.033(4) 0.052(4) -0.004(3) -0.003(4) -0.003(3)
C2 0.072(5) 0.039(4) 0.059(5) 0.001(4) -0.017(4) 0.002(4)
C8 0.058(4) 0.050(5) 0.061(5) -0.001(4) -0.007(4) -0.001(4)
C3 0.074(5) 0.065(5) 0.062(5) -0.001(4) -0.003(4) -0.007(4)
C9 0.088(6) 0.055(5) 0.062(5) -0.005(4) -0.005(4) 0.008(4)
C7 0.077(5) 0.053(5) 0.070(5) 0.004(4) -0.002(4) 0.003(4)
C4 0.091(6) 0.067(6) 0.065(5) 0.000(4) -0.006(5) -0.006(5)
C10 0.078(6) 0.081(6) 0.074(6) 0.004(5) 0.004(5) -0.001(5)
C6 0.089(6) 0.053(5) 0.085(6) 0.014(5) -0.010(5) -0.007(4)
C5 0.088(6) 0.071(6) 0.065(5) 0.022(5) 0.001(4) -0.002(5)
C13 0.080(5) 0.053(5) 0.078(5) -0.008(4) 0.001(4) -0.002(4)
C11 0.074(6) 0.076(6) 0.071(6) 0.008(5) 0.002(4) -0.006(5)
C12 0.090(6) 0.061(5) 0.077(6) -0.001(5) -0.010(5) -0.012(5)
N6 0.085(5) 0.049(4) 0.070(5) 0.004(3) 0.011(4) 0.003(3)
N7 0.087(5) 0.051(4) 0.077(5) 0.011(4) 0.006(4) 0.003(3)
N8 0.081(5) 0.062(4) 0.074(5) 0.008(4) 0.001(4) 0.001(4)
N5 0.067(4) 0.041(3) 0.066(4) 0.002(3) 0.008(3) -0.005(3)
C14 0.062(4) 0.035(4) 0.050(4) 0.006(3) 0.008(4) 0.002(3)
C21 0.062(5) 0.052(5) 0.056(5) -0.002(4) 0.012(4) -0.002(4)
C15 0.076(5) 0.047(5) 0.053(5) -0.003(4) 0.014(4) 0.008(4)
C17 0.087(6) 0.073(6) 0.068(5) 0.004(5) 0.002(5) 0.003(5)
C22 0.072(5) 0.059(5) 0.064(5) -0.001(4) 0.006(4) -0.015(4)
C24 0.075(5) 0.072(6) 0.075(6) -0.018(5) 0.005(4) -0.001(5)
C26 0.079(6) 0.053(5) 0.073(6) 0.002(4) 0.009(5) 0.001(4)
C23 0.088(6) 0.062(6) 0.063(5) 0.001(4) 0.016(5) -0.009(5)
C20 0.076(5) 0.059(5) 0.070(5) 0.008(4) 0.001(4) -0.004(4)
C16 0.078(5) 0.058(5) 0.065(5) 0.007(4) 0.011(4) 0.005(4)
C18 0.079(6) 0.079(7) 0.080(6) -0.015(5) 0.004(5) -0.005(5)
C19 0.099(6) 0.059(5) 0.081(6) 0.000(5) 0.004(5) -0.011(5)
C25 0.082(6) 0.056(5) 0.093(7) -0.015(5) 0.009(5) -0.008(4)

loop_
_atom_type_symbol
_atom_type_description
_atom_type_scat_dispersion_real
_atom_type_scat_dispersion_imag
_atom_type_scat_source
C C 0.0033 0.0016 'International Tables Vol C Tables 4.2.6.8 and 6.1.1.4'
N N 0.0061 0.0033 'International Tables Vol C Tables 4.2.6.8 and 6.1.1.4'
H H 0.0000 0.0000 'International Tables Vol C Tables 4.2.6.8 and 6.1.1.4'

loop_
_geom_angle_atom_site_label_1
_geom_angle_atom_site_label_2
_geom_angle_atom_site_label_3
_geom_angle
_geom_angle_site_symmetry_1
_geom_angle_site_symmetry_3
_geom_angle_publ_flag
N2 N3 N4 112.3(6) . . ?
N2 N3 C8 122.9(6) . . ?
N4 N3 C8 124.8(6) . . ?
C1 N4 N3 102.1(6) . . ?
N2 N1 C1 108.0(6) . . ?
N1 N2 N3 105.8(6) . . ?
N1 C1 N4 111.8(7) . . ?
N1 C1 C2 124.2(6) . . ?
N4 C1 C2 123.9(6) . . ?
C3 C2 C7 118.9(7) . . ?
C3 C2 C1 122.2(7) . . ?
C7 C2 C1 118.9(7) . . ?
C13 C8 C9 120.8(7) . . ?
C13 C8 N3 119.8(7) . . ?
C9 C8 N3 119.5(7) . . ?
C4 C3 C2 120.5(8) . . ?
C4 C3 H3 119.8 . . ?
C2 C3 H3 119.8 . . ?
C10 C9 C8 119.6(8) . . ?
C10 C9 H9 120.2 . . ?
C8 C9 H9 120.2 . . ?
C6 C7 C2 119.3(8) . . ?
C6 C7 H7 120.3 . . ?
C2 C7 H7 120.3 . . ?
C5 C4 C3 121.2(8) . . ?
C5 C4 H4 119.4 . . ?
C3 C4 H4 119.4 . . ?
C9 C10 C11 120.3(8) . . ?
C9 C10 H10 119.8 . . ?
C11 C10 H10 119.8 . . ?
C5 C6 C7 121.4(8) . . ?
C5 C6 H6 119.3 . . ?
C7 C6 H6 119.3 . . ?
C4 C5 C6 118.6(8) . . ?
C4 C5 H5 120.7 . . ?
C6 C5 H5 120.7 . . ?
C8 C13 C12 118.1(8) . . ?
C8 C13 H13 121.0 . . ?
C12 C13 H13 121.0 . . ?
C12 C11 C10 120.4(8) . . ?
C12 C11 H11 119.8 . . ?
C10 C11 H11 119.8 . . ?
C11 C12 C13 120.8(8) . . ?
C11 C12 H12 119.6 . . ?
C13 C12 H12 119.6 . . ?
N5 N6 N7 111.7(7) . . ?
N5 N6 C21 125.3(6) . . ?
N7 N6 C21 123.0(6) . . ?
N8 N7 N6 107.0(6) . . ?
N7 N8 C14 105.6(6) . . ?
C14 N5 N6 102.9(6) . . ?
N5 C14 N8 112.8(6) . . ?
N5 C14 C15 125.2(6) . . ?
N8 C14 C15 122.0(7) . . ?
C22 C21 C26 120.2(7) . . ?
C22 C21 N6 120.6(7) . . ?
C26 C21 N6 119.0(7) . . ?
C20 C15 C16 120.6(7) . . ?
C20 C15 C14 120.2(7) . . ?
C16 C15 C14 119.2(7) . . ?
C18 C17 C16 120.8(8) . . ?
C18 C17 H17 119.6 . . ?
C16 C17 H17 119.6 . . ?
C23 C22 C21 119.8(7) . . ?
C23 C22 H22 120.1 . . ?
C21 C22 H22 120.1 . . ?
C25 C24 C23 118.4(8) . . ?
C25 C24 H24 120.8 . . ?
C23 C24 H24 120.8 . . ?
C25 C26 C21 118.8(8) . . ?
C25 C26 H26 120.6 . . ?
C21 C26 H26 120.6 . . ?
C22 C23 C24 121.2(8) . . ?
C22 C23 H23 119.4 . . ?
C24 C23 H23 119.4 . . ?
C15 C20 C19 119.0(8) . . ?
C15 C20 H20 120.5 . . ?
C19 C20 H20 120.5 . . ?
C17 C16 C15 119.4(8) . . ?
C17 C16 H16 120.3 . . ?
C15 C16 H16 120.3 . . ?
C17 C18 C19 119.2(8) . . ?
C17 C18 H18 120.4 . . ?
C19 C18 H18 120.4 . . ?
C20 C19 C18 121.0(8) . . ?
C20 C19 H19 119.5 . . ?
C18 C19 H19 119.5 . . ?
C24 C25 C26 121.4(8) . . ?
C24 C25 H25 119.3 . . ?
C26 C25 H25 119.3 . . ?

loop_
_geom_bond_atom_site_label_1
_geom_bond_atom_site_label_2
_geom_bond_distance
_geom_bond_site_symmetry_2
_geom_bond_publ_flag
N3 N2 1.353(9) . ?
N3 N4 1.360(8) . ?
N3 C8 1.443(9) . ?
N4 C1 1.354(9) . ?
N1 N2 1.328(8) . ?
N1 C1 1.338(9) . ?
C1 C2 1.422(10) . ?
C2 C3 1.385(10) . ?
C2 C7 1.398(10) . ?
C8 C13 1.385(11) . ?
C8 C9 1.390(10) . ?
C3 C4 1.382(11) . ?
C3 H3 0.9500 . ?
C9 C10 1.379(10) . ?
C9 H9 0.9500 . ?
C7 C6 1.390(11) . ?
C7 H7 0.9500 . ?
C4 C5 1.370(11) . ?
C4 H4 0.9500 . ?
C10 C11 1.371(12) . ?
C10 H10 0.9500 . ?
C6 C5 1.381(12) . ?
C6 H6 0.9500 . ?
C5 H5 0.9500 . ?
C13 C12 1.407(11) . ?
C13 H13 0.9500 . ?
C11 C12 1.365(11) . ?
C11 H11 0.9500 . ?
C12 H12 0.9500 . ?
N6 N5 1.335(9) . ?
N6 N7 1.364(9) . ?
N6 C21 1.443(10) . ?
N7 N8 1.326(8) . ?
N8 C14 1.359(9) . ?
N5 C14 1.335(9) . ?
C14 C15 1.443(10) . ?
C21 C22 1.384(10) . ?
C21 C26 1.394(10) . ?
C15 C20 1.376(11) . ?
C15 C16 1.394(10) . ?
C17 C18 1.372(12) . ?
C17 C16 1.378(10) . ?
C17 H17 0.9500 . ?
C22 C23 1.379(10) . ?
C22 H22 0.9500 . ?
C24 C25 1.388(12) . ?
C24 C23 1.388(11) . ?
C24 H24 0.9500 . ?
C26 C25 1.392(11) . ?
C26 H26 0.9500 . ?
C23 H23 0.9500 . ?
C20 C19 1.380(11) . ?
C20 H20 0.9500 . ?
C16 H16 0.9500 . ?
C18 C19 1.390(12) . ?
C18 H18 0.9500 . ?
C19 H19 0.9500 . ?
C25 H25 0.9500 . ?

loop_
_geom_torsion_atom_site_label_1
_geom_torsion_atom_site_label_2
_geom_torsion_atom_site_label_3
_geom_torsion_atom_site_label_4
_geom_torsion
_geom_torsion_site_symmetry_1
_geom_torsion_site_symmetry_2
_geom_torsion_site_symmetry_3
_geom_torsion_site_symmetry_4
_geom_torsion_publ_flag
N2 N3 N4 C1 -0.1(7) . . . . ?
C8 N3 N4 C1 179.6(6) . . . . ?
C1 N1 N2 N3 1.1(7) . . . . ?
N4 N3 N2 N1 -0.6(8) . . . . ?
C8 N3 N2 N1 179.7(6) . . . . ?
N2 N1 C1 N4 -1.2(8) . . . . ?
N2 N1 C1 C2 -179.7(6) . . . . ?
N3 N4 C1 N1 0.8(7) . . . . ?
N3 N4 C1 C2 179.3(6) . . . . ?
N1 C1 C2 C3 174.6(6) . . . . ?
N4 C1 C2 C3 -3.8(10) . . . . ?
N1 C1 C2 C7 -7.3(10) . . . . ?
N4 C1 C2 C7 174.4(6) . . . . ?
N2 N3 C8 C13 174.6(7) . . . . ?
N4 N3 C8 C13 -5.0(10) . . . . ?
N2 N3 C8 C9 -4.6(10) . . . . ?
N4 N3 C8 C9 175.7(6) . . . . ?
C7 C2 C3 C4 1.2(10) . . . . ?
C1 C2 C3 C4 179.4(6) . . . . ?
C13 C8 C9 C10 -0.5(11) . . . . ?
N3 C8 C9 C10 178.8(6) . . . . ?
C3 C2 C7 C6 -2.1(10) . . . . ?
C1 C2 C7 C6 179.6(6) . . . . ?
C2 C3 C4 C5 -0.4(11) . . . . ?
C8 C9 C10 C11 -0.2(12) . . . . ?
C2 C7 C6 C5 2.3(10) . . . . ?
C3 C4 C5 C6 0.5(11) . . . . ?
C7 C6 C5 C4 -1.5(11) . . . . ?
C9 C8 C13 C12 0.2(11) . . . . ?
N3 C8 C13 C12 -179.0(6) . . . . ?
C9 C10 C11 C12 1.2(13) . . . . ?
C10 C11 C12 C13 -1.5(12) . . . . ?
C8 C13 C12 C11 0.8(11) . . . . ?
N5 N6 N7 N8 0.4(7) . . . . ?
C21 N6 N7 N8 179.9(6) . . . . ?
N6 N7 N8 C14 -0.5(7) . . . . ?
N7 N6 N5 C14 -0.2(7) . . . . ?
C21 N6 N5 C14 -179.6(6) . . . . ?
N6 N5 C14 N8 -0.2(7) . . . . ?
N6 N5 C14 C15 179.0(6) . . . . ?
N7 N8 C14 N5 0.4(8) . . . . ?
N7 N8 C14 C15 -178.7(6) . . . . ?
N5 N6 C21 C22 -7.0(10) . . . . ?
N7 N6 C21 C22 173.6(6) . . . . ?
N5 N6 C21 C26 176.2(6) . . . . ?
N7 N6 C21 C26 -3.2(9) . . . . ?
N5 C14 C15 C20 -3.4(10) . . . . ?
N8 C14 C15 C20 175.6(7) . . . . ?
N5 C14 C15 C16 176.0(6) . . . . ?
N8 C14 C15 C16 -5.0(9) . . . . ?
C26 C21 C22 C23 -3.7(10) . . . . ?
N6 C21 C22 C23 179.5(6) . . . . ?
C22 C21 C26 C25 3.2(10) . . . . ?
N6 C21 C26 C25 180.0(6) . . . . ?
C21 C22 C23 C24 3.1(11) . . . . ?
C25 C24 C23 C22 -1.9(11) . . . . ?
C16 C15 C20 C19 1.6(11) . . . . ?
C14 C15 C20 C19 -179.1(6) . . . . ?
C18 C17 C16 C15 1.9(11) . . . . ?
C20 C15 C16 C17 -1.4(10) . . . . ?
C14 C15 C16 C17 179.3(6) . . . . ?
C16 C17 C18 C19 -2.6(12) . . . . ?
C15 C20 C19 C18 -2.3(12) . . . . ?
C17 C18 C19 C20 2.8(12) . . . . ?
C23 C24 C25 C26 1.5(11) . . . . ?
C21 C26 C25 C24 -2.1(10) . . . . ?
